data_4131155
loop_
_publ_author_name
'Saito, Hayate'
'Otsuka, Shinya'
'Nogi, Keisuke'
'Yorimitsu, Hideki'

_publ_section_title
;
 Nickel-Catalyzed Boron Insertion into the C2-O Bond of Benzofurans.
;
_journal_issue 47
_journal_name_full 'Journal of the American Chemical Society'
_journal_page_first 15315
_journal_page_last 15318
_journal_paper_doi 10.1021/jacs.6b10255
_journal_volume 138
_journal_year 2016
_chemical_formula_moiety 'C8 H7 B O2'
_chemical_formula_sum 'C8 H7 B O2'
_chemical_formula_weight 145.95
_space_group_crystal_system orthorhombic
_space_group_IT_number 19
_space_group_name_Hall 'P 2ac 2ab'
_space_group_name_H-M_alt 'P 21 21 21'
_atom_sites_solution_hydrogens geom
_audit_creation_method SHELXL-2014/7
_cell_angle_alpha 90
_cell_angle_beta 90
_cell_angle_gamma 90
_cell_formula_units_Z 8
_cell_length_a 5.9556(11)
_cell_length_b 14.713(3)
_cell_length_c 16.417(4)
_cell_measurement_reflns_used 1635
_cell_measurement_temperature 93(2)
_cell_measurement_theta_max 68.2
_cell_measurement_theta_min 25.4
_cell_volume 1438.5(5)
_computing_structure_refinement 'SHELXL-2014/7 (Sheldrick, 2014)'
_diffrn_ambient_temperature 93(2)
_diffrn_detector_area_resol_mean 5.8140
_diffrn_measured_fraction_theta_full 0.989
_diffrn_measured_fraction_theta_max 0.988
_diffrn_measurement_device_type 'Rigaku XtaLAB P200'
_diffrn_measurement_method \w
_diffrn_radiation_type CuK\a
_diffrn_radiation_wavelength 1.54187
_diffrn_reflns_av_R_equivalents 0.0204
_diffrn_reflns_av_unetI/netI 0.0219
_diffrn_reflns_Laue_measured_fraction_full 0.989
_diffrn_reflns_Laue_measured_fraction_max 0.988
_diffrn_reflns_limit_h_max 6
_diffrn_reflns_limit_h_min -7
_diffrn_reflns_limit_k_max 16
_diffrn_reflns_limit_k_min -17
_diffrn_reflns_limit_l_max 18
_diffrn_reflns_limit_l_min -19
_diffrn_reflns_number 5559
_diffrn_reflns_point_group_measured_fraction_full 0.953
_diffrn_reflns_point_group_measured_fraction_max 0.949
_diffrn_reflns_theta_full 67.687
_diffrn_reflns_theta_max 68.291
_diffrn_reflns_theta_min 6.594
_exptl_absorpt_coefficient_mu 0.764
_exptl_absorpt_correction_T_max 0.926
_exptl_absorpt_correction_T_min 0.912
_exptl_absorpt_correction_type multi-scan
_exptl_absorpt_process_details 'REQAB (Rigaku, 1998)'
_exptl_crystal_colour Colorless
_exptl_crystal_density_diffrn 1.348
_exptl_crystal_description Prism
_exptl_crystal_F_000 608
_exptl_crystal_size_max 0.700
_exptl_crystal_size_mid 0.100
_exptl_crystal_size_min 0.100
_refine_diff_density_max 0.197
_refine_diff_density_min -0.196
_refine_diff_density_rms 0.056
_refine_ls_abs_structure_details
;
 Flack x determined using 935 quotients [(I+)-(I-)]/[(I+)+(I-)]
 (Parsons, Flack and Wagner, Acta Cryst. B69 (2013) 249-259).
;
_refine_ls_abs_structure_Flack 0.10(6)
_refine_ls_extinction_method none
_refine_ls_goodness_of_fit_ref 1.005
_refine_ls_hydrogen_treatment constr
_refine_ls_matrix_type full
_refine_ls_number_parameters 201
_refine_ls_number_reflns 2501
_refine_ls_number_restraints 0
_refine_ls_restrained_S_all 1.005
_refine_ls_R_factor_all 0.0281
_refine_ls_R_factor_gt 0.0273
_refine_ls_shift/su_max 0.000
_refine_ls_shift/su_mean 0.000
_refine_ls_structure_factor_coef Fsqd
_refine_ls_weighting_details 'w=1/[\s^2^(Fo^2^)+(0.0600P)^2^+0.0250P] where P=(Fo^2^+2Fc^2^)/3'
_refine_ls_weighting_scheme calc
_refine_ls_wR_factor_gt 0.0729
_refine_ls_wR_factor_ref 0.0734
_reflns_Friedel_coverage 0.633
_reflns_Friedel_fraction_full 0.901
_reflns_Friedel_fraction_max 0.892
_reflns_number_gt 2413
_reflns_number_total 2501
_reflns_threshold_expression 'I > 2\s(I)'
_cod_data_source_file ja6b10255_si_002.cif
_cod_data_source_block 51026ds
_cod_database_code 4131155
_shelx_shelxl_version_number 2014/7
_shelx_space_group_comment
;
The symmetry employed for this shelxl refinement is uniquely defined
by the following loop, which should always be used as a source of
symmetry information in preference to the above space-group names.
They are only intended as comments.
;
_shelx_estimated_absorpt_t_min 0.617
_shelx_estimated_absorpt_t_max 0.928

loop_
_space_group_symop_operation_xyz
'x, y, z'
'-x+1/2, -y, z+1/2'
'x+1/2, -y+1/2, -z'
'-x, y+1/2, -z+1/2'

loop_
_atom_site_label
_atom_site_type_symbol
_atom_site_fract_x
_atom_site_fract_y
_atom_site_fract_z
_atom_site_U_iso_or_equiv
_atom_site_adp_type
_atom_site_occupancy
_atom_site_site_symmetry_order
_atom_site_calc_flag
_atom_site_refinement_flags_posn
_atom_site_refinement_flags_adp
O1 O 0.99580(18) 0.71511(7) 0.22327(6) 0.0191(3) Uani 1 1 d . .
O2 O 1.51754(18) 0.37383(7) 0.30261(6) 0.0186(3) Uani 1 1 d . .
O3 O 1.59315(19) 0.33712(7) 0.43967(6) 0.0223(3) Uani 1 1 d . .
H1 H 1.6942 0.3075 0.4158 0.033 Uiso 1 1 calc R U
O4 O 1.07014(19) 0.71766(7) 0.08506(6) 0.0213(3) Uani 1 1 d . .
H2 H 1.0154 0.7035 0.0397 0.032 Uiso 1 1 calc R U
C5 C 1.1685(3) 0.44368(10) 0.26175(10) 0.0181(3) Uani 1 1 d . .
C6 C 0.6545(3) 0.65510(10) 0.28137(9) 0.0191(3) Uani 1 1 d . .
C7 C 1.0366(3) 0.47635(10) 0.19765(10) 0.0216(3) Uani 1 1 d . .
H3 H 0.8926 0.5011 0.2090 0.026 Uiso 1 1 calc R U
C8 C 0.8688(3) 0.69375(10) 0.28973(9) 0.0179(3) Uani 1 1 d . .
C9 C 0.9592(3) 0.71140(10) 0.36644(9) 0.0221(3) Uani 1 1 d . .
H4 H 1.1029 0.7389 0.3714 0.027 Uiso 1 1 calc R U
C10 C 1.3802(3) 0.40686(10) 0.24282(9) 0.0171(3) Uani 1 1 d . .
C11 C 1.0944(3) 0.44719(10) 0.34605(10) 0.0201(3) Uani 1 1 d . .
H5 H 0.9514 0.4722 0.3585 0.024 Uiso 1 1 calc R U
C12 C 0.5366(3) 0.63236(10) 0.35225(10) 0.0246(4) Uani 1 1 d . .
H6 H 0.3922 0.6054 0.3479 0.030 Uiso 1 1 calc R U
C13 C 0.6837(3) 0.65760(10) 0.13347(9) 0.0205(3) Uani 1 1 d . .
H7 H 0.6247 0.6463 0.0807 0.025 Uiso 1 1 calc R U
C14 C 1.4557(3) 0.40224(10) 0.16272(10) 0.0205(3) Uani 1 1 d . .
H8 H 1.5978 0.3762 0.1507 0.025 Uiso 1 1 calc R U
B1 B 0.9207(3) 0.69731(11) 0.14500(11) 0.0186(4) Uani 1 1 d . .
C16 C 1.2239(3) 0.41578(11) 0.40657(10) 0.0214(4) Uani 1 1 d . .
H9 H 1.1764 0.4191 0.4617 0.026 Uiso 1 1 calc R U
C17 C 0.5636(3) 0.63952(10) 0.20054(9) 0.0207(3) Uani 1 1 d . .
H10 H 0.4158 0.6160 0.1951 0.025 Uiso 1 1 calc R U
B2 B 1.4524(3) 0.37406(12) 0.38363(10) 0.0185(4) Uani 1 1 d . .
C19 C 1.3220(3) 0.43591(11) 0.10080(10) 0.0234(4) Uani 1 1 d . .
H11 H 1.3736 0.4336 0.0461 0.028 Uiso 1 1 calc R U
C20 C 0.8381(3) 0.68859(11) 0.43514(10) 0.0262(4) Uani 1 1 d . .
H12 H 0.8993 0.7003 0.4875 0.031 Uiso 1 1 calc R U
C21 C 0.6266(3) 0.64840(11) 0.42836(10) 0.0278(4) Uani 1 1 d . .
H13 H 0.5450 0.6322 0.4759 0.033 Uiso 1 1 calc R U
C22 C 1.1120(3) 0.47327(11) 0.11810(10) 0.0238(4) Uani 1 1 d . .
H14 H 1.0212 0.4965 0.0753 0.029 Uiso 1 1 calc R U

loop_
_atom_site_aniso_label
_atom_site_aniso_U_11
_atom_site_aniso_U_22
_atom_site_aniso_U_33
_atom_site_aniso_U_23
_atom_site_aniso_U_13
_atom_site_aniso_U_12
O1 0.0188(5) 0.0214(5) 0.0170(5) -0.0011(4) 0.0006(4) -0.0027(4)
O2 0.0199(5) 0.0205(5) 0.0155(5) 0.0016(4) 0.0002(4) 0.0024(4)
O3 0.0248(6) 0.0260(6) 0.0161(5) 0.0006(4) 0.0016(5) 0.0048(5)
O4 0.0242(6) 0.0245(5) 0.0152(5) -0.0029(4) -0.0001(4) -0.0027(5)
C5 0.0202(7) 0.0128(6) 0.0214(8) -0.0008(6) -0.0005(6) -0.0023(6)
C6 0.0207(8) 0.0137(7) 0.0229(8) 0.0004(6) 0.0020(6) 0.0032(6)
C7 0.0207(8) 0.0161(7) 0.0281(9) -0.0024(6) -0.0061(7) 0.0004(7)
C8 0.0206(7) 0.0149(7) 0.0182(8) 0.0002(6) 0.0031(6) 0.0026(6)
C9 0.0257(8) 0.0193(7) 0.0214(8) -0.0012(6) -0.0018(7) 0.0017(7)
C10 0.0193(7) 0.0133(7) 0.0185(8) -0.0004(6) -0.0026(6) -0.0021(6)
C11 0.0174(7) 0.0175(7) 0.0254(8) -0.0020(6) 0.0044(7) 0.0001(6)
C12 0.0248(8) 0.0182(7) 0.0309(9) 0.0009(7) 0.0065(7) 0.0002(7)
C13 0.0219(8) 0.0184(7) 0.0212(8) -0.0013(6) -0.0041(6) 0.0018(7)
C14 0.0239(8) 0.0180(7) 0.0197(8) -0.0018(6) 0.0007(6) -0.0001(7)
B1 0.0223(9) 0.0147(7) 0.0188(8) -0.0004(6) -0.0004(7) 0.0023(7)
C16 0.0256(8) 0.0192(8) 0.0196(8) -0.0011(6) 0.0051(7) -0.0015(6)
C17 0.0174(7) 0.0163(7) 0.0284(8) -0.0007(6) -0.0025(6) 0.0014(6)
B2 0.0223(9) 0.0163(7) 0.0169(8) -0.0003(6) 0.0018(7) -0.0021(7)
C19 0.0342(9) 0.0187(8) 0.0173(8) -0.0011(6) -0.0022(7) -0.0009(7)
C20 0.0388(9) 0.0222(8) 0.0176(8) -0.0004(7) 0.0013(7) 0.0037(7)
C21 0.0384(10) 0.0224(8) 0.0226(8) 0.0044(7) 0.0110(7) 0.0019(7)
C22 0.0312(9) 0.0175(7) 0.0228(8) -0.0017(6) -0.0111(7) 0.0008(7)

loop_
_atom_type_symbol
_atom_type_description
_atom_type_scat_dispersion_real
_atom_type_scat_dispersion_imag
_atom_type_scat_source
C C 0.0181 0.0091 'International Tables Vol C Tables 4.2.6.8 and 6.1.1.4'
H H 0.0000 0.0000 'International Tables Vol C Tables 4.2.6.8 and 6.1.1.4'
B B 0.0090 0.0039 'International Tables Vol C Tables 4.2.6.8 and 6.1.1.4'
O O 0.0492 0.0322 'International Tables Vol C Tables 4.2.6.8 and 6.1.1.4'

loop_
_geom_angle_atom_site_label_1
_geom_angle_atom_site_label_2
_geom_angle_atom_site_label_3
_geom_angle
C8 O1 B1 121.28(12)
C10 O2 B2 121.38(13)
B2 O3 H1 109.5
B1 O4 H2 109.5
C7 C5 C10 118.00(14)
C7 C5 C11 122.27(15)
C10 C5 C11 119.73(14)
C12 C6 C8 118.13(14)
C12 C6 C17 122.36(14)
C8 C6 C17 119.51(14)
C22 C7 C5 121.16(15)
C22 C7 H3 119.4
C5 C7 H3 119.4
O1 C8 C9 117.72(14)
O1 C8 C6 121.28(14)
C9 C8 C6 121.01(15)
C20 C9 C8 119.39(15)
C20 C9 H4 120.3
C8 C9 H4 120.3
O2 C10 C14 117.90(14)
O2 C10 C5 120.97(14)
C14 C10 C5 121.13(14)
C16 C11 C5 121.26(15)
C16 C11 H5 119.4
C5 C11 H5 119.4
C21 C12 C6 121.15(15)
C21 C12 H6 119.4
C6 C12 H6 119.4
C17 C13 B1 117.65(14)
C17 C13 H7 121.2
B1 C13 H7 121.2
C19 C14 C10 119.44(15)
C19 C14 H8 120.3
C10 C14 H8 120.3
O4 B1 O1 114.73(14)
O4 B1 C13 126.48(14)
O1 B1 C13 118.79(14)
C11 C16 B2 117.71(14)
C11 C16 H9 121.1
B2 C16 H9 121.1
C13 C17 C6 121.38(14)
C13 C17 H10 119.3
C6 C17 H10 119.3
O3 B2 O2 118.44(15)
O3 B2 C16 122.65(14)
O2 B2 C16 118.91(14)
C14 C19 C22 120.48(15)
C14 C19 H11 119.8
C22 C19 H11 119.8
C9 C20 C21 120.63(16)
C9 C20 H12 119.7
C21 C20 H12 119.7
C12 C21 C20 119.67(15)
C12 C21 H13 120.2
C20 C21 H13 120.2
C7 C22 C19 119.78(15)
C7 C22 H14 120.1
C19 C22 H14 120.1

loop_
_geom_bond_atom_site_label_1
_geom_bond_atom_site_label_2
_geom_bond_distance
O1 C8 1.3645(19)
O1 B1 1.386(2)
O2 C10 1.3670(18)
O2 B2 1.386(2)
O3 B2 1.358(2)
O3 H1 0.8400
O4 B1 1.360(2)
O4 H2 0.8400
C5 C7 1.398(2)
C5 C10 1.407(2)
C5 C11 1.453(2)
C6 C12 1.400(2)
C6 C8 1.404(2)
C6 C17 1.452(2)
C7 C22 1.382(2)
C7 H3 0.9500
C8 C9 1.394(2)
C9 C20 1.380(2)
C9 H4 0.9500
C10 C14 1.391(2)
C11 C16 1.340(2)
C11 H5 0.9500
C12 C21 1.380(3)
C12 H6 0.9500
C13 C17 1.340(2)
C13 B1 1.540(2)
C13 H7 0.9500
C14 C19 1.383(2)
C14 H8 0.9500
C16 B2 1.539(2)
C16 H9 0.9500
C17 H10 0.9500
C19 C22 1.396(3)
C19 H11 0.9500
C20 C21 1.396(3)
C20 H12 0.9500
C21 H13 0.9500
C22 H14 0.9500

loop_
_geom_hbond_atom_site_label_D
_geom_hbond_atom_site_label_H
_geom_hbond_atom_site_label_A
_geom_hbond_distance_DH
_geom_hbond_distance_HA
_geom_hbond_distance_DA
_geom_hbond_angle_DHA
_geom_hbond_site_symmetry_A
O3 H1 O4 0.84 1.93 2.6972(16) 151.7 4_845
O4 H2 O3 0.84 1.86 2.7004(16) 175.2 2_764

loop_
_geom_torsion_atom_site_label_1
_geom_torsion_atom_site_label_2
_geom_torsion_atom_site_label_3
_geom_torsion_atom_site_label_4
_geom_torsion
C10 C5 C7 C22 -0.4(2)
C11 C5 C7 C22 179.19(14)
B1 O1 C8 C9 178.14(13)
B1 O1 C8 C6 -1.7(2)
C12 C6 C8 O1 178.05(13)
C17 C6 C8 O1 -1.5(2)
C12 C6 C8 C9 -1.8(2)
C17 C6 C8 C9 178.63(14)
O1 C8 C9 C20 -178.35(13)
C6 C8 C9 C20 1.5(2)
B2 O2 C10 C14 -178.50(13)
B2 O2 C10 C5 1.0(2)
C7 C5 C10 O2 179.93(13)
C11 C5 C10 O2 0.3(2)
C7 C5 C10 C14 -0.6(2)
C11 C5 C10 C14 179.78(14)
C7 C5 C11 C16 -179.75(15)
C10 C5 C11 C16 -0.1(2)
C8 C6 C12 C21 0.8(2)
C17 C6 C12 C21 -179.62(14)
O2 C10 C14 C19 -179.31(13)
C5 C10 C14 C19 1.2(2)
C8 O1 B1 O4 -176.57(12)
C8 O1 B1 C13 3.5(2)
C17 C13 B1 O4 178.01(15)
C17 C13 B1 O1 -2.0(2)
C5 C11 C16 B2 -1.2(2)
B1 C13 C17 C6 -1.1(2)
C12 C6 C17 C13 -176.63(15)
C8 C6 C17 C13 2.9(2)
C10 O2 B2 O3 177.54(13)
C10 O2 B2 C16 -2.3(2)
C11 C16 B2 O3 -177.46(15)
C11 C16 B2 O2 2.4(2)
C10 C14 C19 C22 -0.8(2)
C8 C9 C20 C21 -0.2(2)
C6 C12 C21 C20 0.5(2)
C9 C20 C21 C12 -0.8(2)
C5 C7 C22 C19 0.9(2)
C14 C19 C22 C7 -0.2(2)
